data_4512112
loop_
_publ_author_name
'Li, Zhuo'
'Wang, Yu-Fang'
'Liu, Bin'
'Zheng, Tian-Yu'
'Zhang, Shi-Chao'
'Zhao, Jian-She'

_publ_section_title
;
 Pressure-Dependent Pseudo-Polymorphism of Polymeric
 {[Cu2(TBA)]&#x00B7;2H2O}nand Dinuclear [Cu2(TBA)(H2O)2]&#x00B7;2H2O
 Complexes Based on in Situ Tetramerization of DMBA
;
_journal_issue 11
_journal_name_full 'Crystal Growth &amp; Design'
_journal_page_first 5640
_journal_paper_doi 10.1021/cg500935a
_journal_volume 14
_journal_year 2014
_chemical_formula_sum 'C26 H30 Cu2 N8 O16'
_chemical_formula_weight 837.66
_chemical_name_systematic
; 
 ? 
;
_space_group_IT_number 14
_symmetry_cell_setting monoclinic
_symmetry_space_group_name_Hall '-P 2yn'
_symmetry_space_group_name_H-M 'P 1 21/n 1'
_atom_sites_solution_hydrogens geom
_atom_sites_solution_primary direct
_atom_sites_solution_secondary difmap
_audit_creation_method SHELXL-97
_cell_angle_alpha 90.00
_cell_angle_beta 102.645(2)
_cell_angle_gamma 90.00
_cell_formula_units_Z 4
_cell_length_a 16.8803(19)
_cell_length_b 9.7363(11)
_cell_length_c 18.993(2)
_cell_measurement_temperature 296(2)
_cell_volume 3045.8(6)
_computing_structure_refinement 'SHELXL-97 (Sheldrick, 1997)'
_computing_structure_solution 'SHELXS-97 (Sheldrick, 1990)'
_diffrn_ambient_temperature 296(2)
_diffrn_measured_fraction_theta_full 0.998
_diffrn_measured_fraction_theta_max 0.998
_diffrn_measurement_device_type 'Bruker Smart CCD'
_diffrn_measurement_method 'w scan'
_diffrn_radiation_monochromator graphite
_diffrn_radiation_source 'fine-focus sealed tube'
_diffrn_radiation_type MoK\a
_diffrn_radiation_wavelength 0.71073
_diffrn_reflns_av_R_equivalents 0.0452
_diffrn_reflns_av_sigmaI/netI 0.0547
_diffrn_reflns_limit_h_max 14
_diffrn_reflns_limit_h_min -19
_diffrn_reflns_limit_k_max 11
_diffrn_reflns_limit_k_min -11
_diffrn_reflns_limit_l_max 22
_diffrn_reflns_limit_l_min -19
_diffrn_reflns_number 14327
_diffrn_reflns_theta_full 24.57
_diffrn_reflns_theta_max 24.57
_diffrn_reflns_theta_min 1.46
_exptl_absorpt_coefficient_mu 1.491
_exptl_crystal_colour blue
_exptl_crystal_density_diffrn 1.827
_exptl_crystal_density_method 'not measured'
_exptl_crystal_description block
_exptl_crystal_F_000 1712
_exptl_crystal_size_max 0.35
_exptl_crystal_size_mid 0.29
_exptl_crystal_size_min 0.25
_refine_diff_density_max 1.149
_refine_diff_density_min -0.673
_refine_diff_density_rms 0.101
_refine_ls_extinction_method none
_refine_ls_goodness_of_fit_ref 1.057
_refine_ls_hydrogen_treatment mixed
_refine_ls_matrix_type full
_refine_ls_number_parameters 469
_refine_ls_number_reflns 5107
_refine_ls_number_restraints 0
_refine_ls_restrained_S_all 1.057
_refine_ls_R_factor_all 0.0758
_refine_ls_R_factor_gt 0.0527
_refine_ls_shift/su_max 0.000
_refine_ls_shift/su_mean 0.000
_refine_ls_structure_factor_coef Fsqd
_refine_ls_weighting_details 'calc w=1/[\s^2^(Fo^2^)+(0.0740P)^2^+4.9169P] where P=(Fo^2^+2Fc^2^)/3'
_refine_ls_weighting_scheme calc
_refine_ls_wR_factor_gt 0.1351
_refine_ls_wR_factor_ref 0.1517
_reflns_number_gt 3702
_reflns_number_total 5107
_reflns_threshold_expression >2sigma(I)
_cod_data_source_file cg500935a_si_004.cif
_cod_data_source_block 2
_cod_depositor_comments 'Adding full bibliography for 4512112--4512113.cif.'
_cod_original_sg_symbol_H-M P2(1)/n
_cod_database_code 4512112

loop_
_symmetry_equiv_pos_as_xyz
'x, y, z'
'-x+1/2, y+1/2, -z+1/2'
'-x, -y, -z'
'x-1/2, -y-1/2, z-1/2'

loop_
_atom_site_label
_atom_site_type_symbol
_atom_site_fract_x
_atom_site_fract_y
_atom_site_fract_z
_atom_site_U_iso_or_equiv
_atom_site_adp_type
_atom_site_occupancy
_atom_site_symmetry_multiplicity
_atom_site_calc_flag
_atom_site_refinement_flags
Cu1 Cu 0.37646(4) 0.52695(7) 0.90356(3) 0.0316(2) Uani 1 1 d .
Cu2 Cu 0.89223(4) 0.14997(7) 1.02937(3) 0.0343(2) Uani 1 1 d .
C1 C 0.5246(3) 0.6141(5) 0.8694(3) 0.0317(12) Uani 1 1 d .
C2 C 0.6547(4) 0.7001(6) 0.8504(3) 0.0419(14) Uani 1 1 d .
C3 C 0.6470(3) 0.5872(5) 0.9639(3) 0.0330(12) Uani 1 1 d .
C4 C 0.5651(3) 0.5676(6) 0.9365(3) 0.0331(12) Uani 1 1 d .
C5 C 0.5329(4) 0.7297(7) 0.7561(3) 0.0522(16) Uani 1 1 d .
H5A H 0.5731 0.7684 0.7332 0.078 Uiso 1 1 calc R
H5B H 0.4949 0.7997 0.7622 0.078 Uiso 1 1 calc R
H5C H 0.5047 0.6572 0.7267 0.078 Uiso 1 1 calc R
C6 C 0.7779(4) 0.6674(10) 0.9415(4) 0.086(3) Uani 1 1 d .
H6A H 0.7961 0.6296 0.9889 0.130 Uiso 1 1 calc R
H6B H 0.7911 0.7633 0.9422 0.130 Uiso 1 1 calc R
H6C H 0.8041 0.6205 0.9084 0.130 Uiso 1 1 calc R
C7 C 0.5154(5) 0.4698(8) 0.9801(4) 0.080(3) Uani 1 1 d .
C8 C 0.5159(3) 0.3201(5) 0.9640(3) 0.0318(12) Uani 1 1 d .
C9 C 0.4579(3) 0.2674(5) 0.9066(3) 0.0333(12) Uani 1 1 d .
C10 C 0.5343(4) 0.0529(6) 0.9190(3) 0.0450(15) Uani 1 1 d .
C11 C 0.5804(3) 0.2419(5) 1.0007(3) 0.0324(12) Uani 1 1 d .
C12 C 0.4105(4) 0.0725(7) 0.8253(3) 0.0567(18) Uani 1 1 d .
H12A H 0.3682 0.1375 0.8072 0.085 Uiso 1 1 calc R
H12B H 0.3874 -0.0086 0.8414 0.085 Uiso 1 1 calc R
H12C H 0.4378 0.0487 0.7876 0.085 Uiso 1 1 calc R
C13 C 0.6578(4) 0.0232(6) 1.0106(4) 0.0533(17) Uani 1 1 d .
H13A H 0.6533 -0.0656 0.9881 0.080 Uiso 1 1 calc R
H13B H 0.6591 0.0130 1.0611 0.080 Uiso 1 1 calc R
H13C H 0.7067 0.0671 1.0045 0.080 Uiso 1 1 calc R
C14 C 0.8525(3) 0.0200(5) 0.8920(3) 0.0352(13) Uani 1 1 d .
C15 C 0.8400(4) -0.0631(6) 0.7693(3) 0.0410(14) Uani 1 1 d .
C16 C 0.9588(3) -0.1209(5) 0.8623(3) 0.0334(12) Uani 1 1 d .
C17 C 0.9262(3) -0.0513(5) 0.9127(3) 0.0315(12) Uani 1 1 d .
C18 C 0.7310(4) 0.0766(7) 0.7992(3) 0.0517(16) Uani 1 1 d .
H18A H 0.7097 0.0612 0.7486 0.078 Uiso 1 1 calc R
H18B H 0.7365 0.1735 0.8082 0.078 Uiso 1 1 calc R
H18C H 0.6945 0.0384 0.8264 0.078 Uiso 1 1 calc R
C19 C 0.9490(4) -0.1955(7) 0.7373(3) 0.0524(16) Uani 1 1 d .
H19A H 0.9115 -0.1902 0.6914 0.079 Uiso 1 1 calc R
H19B H 0.9589 -0.2900 0.7506 0.079 Uiso 1 1 calc R
H19C H 0.9991 -0.1521 0.7340 0.079 Uiso 1 1 calc R
C20 C 0.9704(3) -0.0459(5) 0.9887(3) 0.0288(11) Uani 1 1 d .
C21 C 0.9512(3) -0.1513(5) 1.0390(3) 0.0265(11) Uani 1 1 d .
C22 C 0.9964(3) -0.2711(5) 1.0493(3) 0.0341(12) Uani 1 1 d .
C23 C 0.9067(3) -0.3589(6) 1.1227(3) 0.0360(13) Uani 1 1 d .
C24 C 0.8901(3) -0.1268(5) 1.0762(3) 0.0332(12) Uani 1 1 d .
C25 C 1.0246(4) -0.4961(6) 1.1107(4) 0.0495(16) Uani 1 1 d .
H25A H 1.0011 -0.5556 1.1408 0.074 Uiso 1 1 calc R
H25B H 1.0782 -0.4697 1.1357 0.074 Uiso 1 1 calc R
H25C H 1.0278 -0.5434 1.0670 0.074 Uiso 1 1 calc R
C26 C 0.8029(4) -0.2164(7) 1.1549(4) 0.0510(16) Uani 1 1 d .
H26A H 0.7958 -0.2995 1.1800 0.077 Uiso 1 1 calc R
H26B H 0.7536 -0.1951 1.1207 0.077 Uiso 1 1 calc R
H26C H 0.8161 -0.1425 1.1890 0.077 Uiso 1 1 calc R
N1 N 0.5725(3) 0.6746(5) 0.8267(2) 0.0352(11) Uani 1 1 d .
N2 N 0.6904(3) 0.6502(5) 0.9185(2) 0.0416(12) Uani 1 1 d .
N3 N 0.4688(3) 0.1335(4) 0.8859(2) 0.0385(11) Uani 1 1 d .
N4 N 0.5874(3) 0.1077(5) 0.9769(3) 0.0398(11) Uani 1 1 d .
N5 N 0.8107(3) 0.0104(5) 0.8210(2) 0.0397(11) Uani 1 1 d .
N6 N 0.9143(3) -0.1250(5) 0.7921(2) 0.0393(11) Uani 1 1 d .
N7 N 0.9738(3) -0.3726(4) 1.0929(2) 0.0352(11) Uani 1 1 d .
N8 N 0.8690(3) -0.2346(4) 1.1168(2) 0.0335(10) Uani 1 1 d .
O1 O 0.4492(2) 0.6023(4) 0.84286(18) 0.0375(9) Uani 1 1 d .
O2 O 0.6932(3) 0.7613(5) 0.8139(2) 0.0582(12) Uani 1 1 d .
O3 O 0.6853(2) 0.5513(4) 1.02638(19) 0.0375(9) Uani 1 1 d .
O4 O 0.3972(2) 0.3340(4) 0.87233(19) 0.0372(9) Uani 1 1 d .
O5 O 0.5437(3) -0.0622(4) 0.8972(3) 0.0672(14) Uani 1 1 d .
O6 O 0.6345(2) 0.2839(4) 1.0542(2) 0.0411(9) Uani 1 1 d .
O7 O 0.2678(2) 0.5547(4) 0.8155(2) 0.0449(10) Uani 1 1 d .
H7A H 0.2278 0.5245 0.8282 0.067 Uiso 1 1 calc R
O8 O 0.8223(2) 0.0944(4) 0.9344(2) 0.0409(9) Uani 1 1 d .
O9 O 0.8015(3) -0.0696(4) 0.7072(2) 0.0556(12) Uani 1 1 d .
O10 O 1.0277(2) -0.1809(4) 0.8764(2) 0.0400(9) Uani 1 1 d .
O11 O 1.0580(2) -0.2957(4) 1.0227(2) 0.0401(9) Uani 1 1 d .
O12 O 0.8834(2) -0.4564(4) 1.1545(2) 0.0453(10) Uani 1 1 d .
O13 O 0.8520(2) -0.0136(4) 1.0753(2) 0.0390(9) Uani 1 1 d .
O14 O 0.8117(2) 0.2965(4) 1.0634(2) 0.0528(11) Uani 1 1 d .
H14A H 0.7791 0.3254 1.0279 0.079 Uiso 1 1 calc R
O15 O 0.7910(4) 0.1663(6) 0.2056(3) 0.0942(19) Uani 1 1 d .
O16 O 0.7722(19) 0.823(3) 0.5785(10) 0.654(15) Uani 1 1 d .

loop_
_atom_site_aniso_label
_atom_site_aniso_U_11
_atom_site_aniso_U_22
_atom_site_aniso_U_33
_atom_site_aniso_U_23
_atom_site_aniso_U_13
_atom_site_aniso_U_12
Cu1 0.0261(4) 0.0382(4) 0.0287(4) -0.0031(3) 0.0019(3) 0.0021(3)
Cu2 0.0346(4) 0.0345(4) 0.0354(4) 0.0013(3) 0.0113(3) 0.0028(3)
C1 0.035(3) 0.034(3) 0.027(3) 0.000(2) 0.009(2) 0.003(2)
C2 0.044(3) 0.046(3) 0.036(3) -0.001(3) 0.008(3) -0.005(3)
C3 0.034(3) 0.035(3) 0.030(3) -0.008(2) 0.007(2) 0.001(2)
C4 0.025(3) 0.043(3) 0.031(3) 0.007(2) 0.007(2) -0.005(2)
C5 0.060(4) 0.062(4) 0.034(3) 0.012(3) 0.009(3) 0.003(3)
C6 0.048(4) 0.154(8) 0.054(5) 0.018(5) 0.005(4) -0.037(5)
C7 0.059(5) 0.074(6) 0.079(6) -0.038(4) -0.043(4) 0.033(4)
C8 0.031(3) 0.034(3) 0.029(3) -0.005(2) 0.004(2) 0.006(2)
C9 0.038(3) 0.035(3) 0.028(3) -0.003(2) 0.011(2) -0.006(2)
C10 0.040(3) 0.041(3) 0.055(4) -0.013(3) 0.012(3) -0.002(3)
C11 0.032(3) 0.037(3) 0.030(3) -0.002(2) 0.011(2) -0.001(2)
C12 0.049(4) 0.065(4) 0.050(4) -0.029(3) -0.002(3) -0.005(3)
C13 0.044(4) 0.041(3) 0.071(5) -0.001(3) 0.006(3) 0.017(3)
C14 0.039(3) 0.033(3) 0.033(3) 0.005(2) 0.007(3) 0.001(2)
C15 0.047(4) 0.039(3) 0.035(3) 0.004(3) 0.004(3) -0.005(3)
C16 0.038(3) 0.028(3) 0.033(3) 0.003(2) 0.004(2) -0.003(2)
C17 0.030(3) 0.035(3) 0.028(3) 0.001(2) 0.003(2) 0.000(2)
C18 0.042(3) 0.061(4) 0.046(4) 0.007(3) -0.003(3) 0.011(3)
C19 0.062(4) 0.063(4) 0.034(3) -0.007(3) 0.015(3) 0.002(3)
C20 0.028(3) 0.030(3) 0.032(3) 0.002(2) 0.013(2) 0.004(2)
C21 0.025(3) 0.028(3) 0.027(3) 0.002(2) 0.006(2) -0.002(2)
C22 0.041(3) 0.031(3) 0.029(3) 0.002(2) 0.005(2) -0.002(2)
C23 0.039(3) 0.039(3) 0.028(3) 0.003(2) 0.003(2) -0.010(3)
C24 0.035(3) 0.037(3) 0.027(3) 0.000(2) 0.005(2) -0.007(2)
C25 0.058(4) 0.035(3) 0.058(4) 0.010(3) 0.017(3) 0.011(3)
C26 0.050(4) 0.054(4) 0.059(4) 0.014(3) 0.032(3) 0.002(3)
N1 0.038(3) 0.042(3) 0.025(2) 0.005(2) 0.006(2) 0.001(2)
N2 0.032(3) 0.062(3) 0.030(3) 0.003(2) 0.004(2) -0.014(2)
N3 0.036(3) 0.037(3) 0.040(3) -0.012(2) 0.003(2) 0.000(2)
N4 0.033(3) 0.032(2) 0.052(3) -0.006(2) 0.005(2) 0.007(2)
N5 0.039(3) 0.043(3) 0.034(3) 0.003(2) 0.000(2) 0.000(2)
N6 0.045(3) 0.044(3) 0.029(3) -0.005(2) 0.007(2) -0.001(2)
N7 0.041(3) 0.032(2) 0.033(3) 0.005(2) 0.010(2) 0.001(2)
N8 0.032(2) 0.038(3) 0.032(2) 0.005(2) 0.0092(19) -0.003(2)
O1 0.029(2) 0.050(2) 0.031(2) 0.0040(17) -0.0009(16) 0.0018(17)
O2 0.055(3) 0.074(3) 0.048(3) 0.011(2) 0.017(2) -0.021(2)
O3 0.0292(19) 0.052(2) 0.028(2) 0.0005(17) 0.0003(16) -0.0024(17)
O4 0.030(2) 0.045(2) 0.031(2) -0.0059(17) -0.0029(16) 0.0039(17)
O5 0.063(3) 0.040(3) 0.091(4) -0.027(2) 0.000(3) 0.008(2)
O6 0.033(2) 0.043(2) 0.041(2) -0.0056(18) -0.0064(18) 0.0090(17)
O7 0.031(2) 0.060(3) 0.041(2) 0.0038(19) 0.0032(18) -0.0029(19)
O8 0.034(2) 0.051(2) 0.037(2) 0.0034(19) 0.0062(18) 0.0069(18)
O9 0.068(3) 0.057(3) 0.035(2) 0.000(2) -0.004(2) -0.001(2)
O10 0.045(2) 0.040(2) 0.036(2) -0.0041(17) 0.0122(18) 0.0049(18)
O11 0.042(2) 0.035(2) 0.048(2) 0.0063(18) 0.0213(19) 0.0075(17)
O12 0.050(2) 0.042(2) 0.046(2) 0.0107(19) 0.016(2) -0.0079(19)
O13 0.037(2) 0.038(2) 0.046(2) 0.0058(18) 0.0174(18) 0.0048(17)
O14 0.044(2) 0.050(3) 0.065(3) -0.005(2) 0.015(2) 0.012(2)
O15 0.131(5) 0.089(4) 0.071(4) 0.024(3) 0.039(4) 0.026(4)
O16 0.85(5) 0.81(4) 0.221(17) 0.06(3) -0.07(3) -0.523

loop_
_atom_type_symbol
_atom_type_description
_atom_type_scat_dispersion_real
_atom_type_scat_dispersion_imag
_atom_type_scat_source
C C 0.0033 0.0016 'International Tables Vol C Tables 4.2.6.8 and 6.1.1.4'
H H 0.0000 0.0000 'International Tables Vol C Tables 4.2.6.8 and 6.1.1.4'
N N 0.0061 0.0033 'International Tables Vol C Tables 4.2.6.8 and 6.1.1.4'
O O 0.0106 0.0060 'International Tables Vol C Tables 4.2.6.8 and 6.1.1.4'
Cu Cu 0.3201 1.2651 'International Tables Vol C Tables 4.2.6.8 and 6.1.1.4'

loop_
_geom_angle_atom_site_label_1
_geom_angle_atom_site_label_2
_geom_angle_atom_site_label_3
_geom_angle
_geom_angle_site_symmetry_1
_geom_angle_site_symmetry_3
O1 Cu1 O3 173.49(14) . 3_667
O1 Cu1 O4 90.24(15) . .
O3 Cu1 O4 89.45(15) 3_667 .
O1 Cu1 O6 90.88(16) . 3_667
O3 Cu1 O6 88.68(16) 3_667 3_667
O4 Cu1 O6 173.24(14) . 3_667
O1 Cu1 O7 91.79(14) . .
O3 Cu1 O7 94.72(14) 3_667 .
O4 Cu1 O7 93.43(14) . .
O6 Cu1 O7 93.20(14) 3_667 .
O1 Cu1 C7 78.7(3) . .
O3 Cu1 C7 94.9(3) 3_667 .
O4 Cu1 C7 76.50(18) . .
O6 Cu1 C7 97.19(18) 3_667 .
O7 Cu1 C7 166.0(2) . .
O1 Cu1 C7 94.7(3) . 3_667
O3 Cu1 C7 78.9(3) 3_667 3_667
O4 Cu1 C7 97.40(18) . 3_667
O6 Cu1 C7 75.86(18) 3_667 3_667
O7 Cu1 C7 167.33(19) . 3_667
C7 Cu1 C7 26.5(3) . 3_667
O8 Cu2 O13 89.35(16) . .
O8 Cu2 O11 88.56(16) . 3_757
O13 Cu2 O11 172.04(15) . 3_757
O8 Cu2 O10 171.55(15) . 3_757
O13 Cu2 O10 87.55(16) . 3_757
O11 Cu2 O10 93.44(16) 3_757 3_757
O8 Cu2 O14 99.31(16) . .
O13 Cu2 O14 95.68(16) . .
O11 Cu2 O14 92.24(15) 3_757 .
O10 Cu2 O14 88.82(16) 3_757 .
O8 Cu2 C20 76.44(16) . .
O13 Cu2 C20 77.49(15) . .
O11 Cu2 C20 94.55(15) 3_757 .
O10 Cu2 C20 95.20(16) 3_757 .
O14 Cu2 C20 171.88(16) . .
O1 C1 C4 125.9(5) . .
O1 C1 N1 117.8(4) . .
C4 C1 N1 116.2(5) . .
O2 C2 N1 122.0(5) . .
O2 C2 N2 121.9(5) . .
N1 C2 N2 116.0(5) . .
O3 C3 C4 125.3(5) . .
O3 C3 N2 118.1(5) . .
C4 C3 N2 116.6(5) . .
C3 C4 C1 123.6(5) . .
C3 C4 C7 118.6(5) . .
C1 C4 C7 117.3(5) . .
C7 C7 C8 130.6(13) 3_667 .
C7 C7 C4 113.0(10) 3_667 .
C8 C7 C4 116.4(6) . .
C7 C7 Cu1 76.9(6) 3_667 .
C8 C7 Cu1 98.2(4) . .
C4 C7 Cu1 95.5(4) . .
C7 C7 Cu1 76.5(6) 3_667 3_667
C8 C7 Cu1 98.9(4) . 3_667
C4 C7 Cu1 94.8(4) . 3_667
Cu1 C7 Cu1 153.5(3) . 3_667
C11 C8 C9 122.1(5) . .
C11 C8 C7 118.3(5) . .
C9 C8 C7 119.1(5) . .
O4 C9 N3 118.6(5) . .
O4 C9 C8 124.4(5) . .
N3 C9 C8 117.0(5) . .
O5 C10 N4 121.5(6) . .
O5 C10 N3 121.0(5) . .
N4 C10 N3 117.4(5) . .
O6 C11 C8 124.8(5) . .
O6 C11 N4 117.5(5) . .
C8 C11 N4 117.6(5) . .
O8 C14 N5 117.8(5) . .
O8 C14 C17 124.0(5) . .
N5 C14 C17 118.2(5) . .
O9 C15 N6 122.7(6) . .
O9 C15 N5 120.9(5) . .
N6 C15 N5 116.4(5) . .
O10 C16 N6 117.8(5) . .
O10 C16 C17 124.3(5) . .
N6 C16 C17 117.9(5) . .
C16 C17 C14 120.8(5) . .
C16 C17 C20 120.2(5) . .
C14 C17 C20 119.0(5) . .
C20 C20 C17 121.3(6) 3_757 .
C20 C20 C21 120.5(6) 3_757 .
C17 C20 C21 118.1(4) . .
C20 C20 Cu2 78.6(4) 3_757 .
C17 C20 Cu2 98.0(3) . .
C21 C20 Cu2 97.0(3) . .
C22 C21 C24 121.3(5) . .
C22 C21 C20 118.8(4) . .
C24 C21 C20 119.9(4) . .
O11 C22 C21 125.0(5) . .
O11 C22 N7 117.1(5) . .
C21 C22 N7 117.9(5) . .
O12 C23 N8 122.0(5) . .
O12 C23 N7 120.3(5) . .
N8 C23 N7 117.7(5) . .
O13 C24 N8 117.9(5) . .
O13 C24 C21 124.8(5) . .
N8 C24 C21 117.3(5) . .
C2 N1 C1 123.7(4) . .
C2 N1 C5 117.2(5) . .
C1 N1 C5 118.7(5) . .
C2 N2 C3 123.5(5) . .
C2 N2 C6 116.3(5) . .
C3 N2 C6 120.2(5) . .
C9 N3 C10 123.0(5) . .
C9 N3 C12 119.8(5) . .
C10 N3 C12 117.2(5) . .
C10 N4 C11 122.6(5) . .
C10 N4 C13 117.2(5) . .
C11 N4 C13 120.0(5) . .
C14 N5 C15 122.6(5) . .
C14 N5 C18 119.1(5) . .
C15 N5 C18 118.2(5) . .
C15 N6 C16 123.9(5) . .
C15 N6 C19 117.3(5) . .
C16 N6 C19 118.8(5) . .
C23 N7 C22 122.1(4) . .
C23 N7 C25 118.3(4) . .
C22 N7 C25 119.5(5) . .
C23 N8 C24 122.9(4) . .
C23 N8 C26 117.4(4) . .
C24 N8 C26 119.7(5) . .
C1 O1 Cu1 119.6(3) . .
C3 O3 Cu1 119.4(3) . 3_667
C9 O4 Cu1 119.9(3) . .
C11 O6 Cu1 119.6(3) . 3_667
C14 O8 Cu2 119.1(3) . .
C16 O10 Cu2 121.3(3) . 3_757
C22 O11 Cu2 121.8(3) . 3_757
C24 O13 Cu2 118.3(3) . .

loop_
_geom_bond_atom_site_label_1
_geom_bond_atom_site_label_2
_geom_bond_distance
_geom_bond_site_symmetry_2
Cu1 O1 1.998(4) .
Cu1 O3 2.012(4) 3_667
Cu1 O4 2.023(4) .
Cu1 O6 2.033(4) 3_667
Cu1 O7 2.212(4) .
Cu1 C7 2.536(6) .
Cu1 C7 2.540(6) 3_667
Cu2 O8 2.002(4) .
Cu2 O13 2.005(4) .
Cu2 O11 2.015(4) 3_757
Cu2 O10 2.016(4) 3_757
Cu2 O14 2.165(4) .
Cu2 C20 2.534(5) .
C1 O1 1.267(6) .
C1 C4 1.385(7) .
C1 N1 1.395(7) .
C2 O2 1.206(7) .
C2 N1 1.385(7) .
C2 N2 1.391(7) .
C3 O3 1.269(6) .
C3 C4 1.380(7) .
C3 N2 1.390(7) .
C4 C7 1.612(11) .
C5 N1 1.462(7) .
C6 N2 1.455(8) .
C7 C7 1.165(15) 3_667
C7 C8 1.490(8) .
C7 Cu1 2.540(6) 3_667
C8 C11 1.385(7) .
C8 C9 1.394(7) .
C9 O4 1.266(6) .
C9 N3 1.386(7) .
C10 O5 1.217(7) .
C10 N4 1.366(7) .
C10 N3 1.389(7) .
C11 O6 1.276(6) .
C11 N4 1.396(7) .
C12 N3 1.466(7) .
C13 N4 1.471(7) .
C14 O8 1.270(6) .
C14 N5 1.381(7) .
C14 C17 1.403(7) .
C15 O9 1.218(7) .
C15 N6 1.373(7) .
C15 N5 1.390(7) .
C16 O10 1.276(6) .
C16 N6 1.380(7) .
C16 C17 1.381(7) .
C17 C20 1.473(7) .
C18 N5 1.468(7) .
C19 N6 1.471(7) .
C20 C20 1.341(10) 3_757
C20 C21 1.485(7) .
C21 C22 1.385(7) .
C21 C24 1.391(7) .
C22 O11 1.274(6) .
C22 N7 1.394(6) .
C23 O12 1.236(6) .
C23 N8 1.360(7) .
C23 N7 1.378(7) .
C24 O13 1.275(6) .
C24 N8 1.395(6) .
C25 N7 1.473(7) .
C26 N8 1.467(7) .
O3 Cu1 2.012(4) 3_667
O6 Cu1 2.033(4) 3_667
O10 Cu2 2.016(4) 3_757
O11 Cu2 2.015(4) 3_757
